data_4130243
loop_
_publ_author_name
'Kirillova, Mariia S.'
'Muratore, Michael E.'
'Dorel, Ruth'
'Echavarren, Antonio M.'

_publ_section_title
;
 Concise Total Synthesis of Lundurines A-C Enabled by Gold Catalysis and a
 Homodienyl Retro-Ene/Ene Isomerization.
;
_journal_issue 11
_journal_name_full 'Journal of the American Chemical Society'
_journal_page_first 3671
_journal_page_last 3674
_journal_paper_doi 10.1021/jacs.6b01428
_journal_volume 138
_journal_year 2016
_chemical_absolute_configuration ad
_chemical_formula_sum 'C21 H22 N2 O4'
_chemical_formula_weight 366.40
_space_group_IT_number 4
_space_group_name_Hall 'P 2yb'
_space_group_name_H-M_alt 'P 1 21 1'
_symmetry_cell_setting monoclinic
_symmetry_space_group_name_H-M 'P 1 21 1'
_atom_sites_solution_hydrogens geom
_audit_creation_method SHELXL-2014/6
_cell_angle_alpha 90
_cell_angle_beta 100.4059(12)
_cell_angle_gamma 90
_cell_formula_units_Z 2
_cell_length_a 6.90752(9)
_cell_length_b 7.97355(9)
_cell_length_c 15.9186(2)
_cell_measurement_temperature 100(2)
_cell_volume 862.336(19)
_computing_cell_refinement 'CrysAlisPro 38-37f (Rigaku, 2015)'
_computing_data_collection 'CrysAlisPro 38-37f (Rigaku, 2015)'
_computing_data_reduction 'CrysAlisPro 38-37f (Rigaku, 2015)'
_computing_molecular_graphics 'SHELXL-2014 (Sheldrick, 2014)'
_computing_publication_material 'SHELXL-2014 (Sheldrick, 2014)'
_computing_structure_refinement 'SHELXL-2014 (Sheldrick, 2014)'
_computing_structure_solution 'SHELXS-2014 (Sheldrick, 2014)'
_diffrn_ambient_temperature 100(2)
_diffrn_detector_area_resol_mean 5.8140
_diffrn_detector_type 'PILATUS 200K'
_diffrn_measured_fraction_theta_full 0.999
_diffrn_measured_fraction_theta_max 0.973
_diffrn_measurement_device_type '1/4chi goniometer'
_diffrn_measurement_method
;
 Fullsphere data collection, phi and omega scans
;
_diffrn_measurement_specimen_support 'magnetic support with MicroMount'
_diffrn_radiation_monochromator 'Confocal Max Flux optic'
_diffrn_radiation_type MoK\a
_diffrn_radiation_wavelength 0.7107
_diffrn_reflns_av_R_equivalents 0.0446
_diffrn_reflns_av_unetI/netI 0.0231
_diffrn_reflns_Laue_measured_fraction_full 0.999
_diffrn_reflns_Laue_measured_fraction_max 0.973
_diffrn_reflns_limit_h_max 16
_diffrn_reflns_limit_h_min -16
_diffrn_reflns_limit_k_max 19
_diffrn_reflns_limit_k_min -19
_diffrn_reflns_limit_l_max 39
_diffrn_reflns_limit_l_min -39
_diffrn_reflns_number 132011
_diffrn_reflns_point_group_measured_fraction_full 1.000
_diffrn_reflns_point_group_measured_fraction_max 0.954
_diffrn_reflns_theta_full 25.242
_diffrn_reflns_theta_max 62.171
_diffrn_reflns_theta_min 2.602
_diffrn_source 'Microfocus rotating anode X-ray tube'
_diffrn_source_current 24
_diffrn_source_power 50
_diffrn_source_size '0.2 mm x 0.2 mm fine focus'
_diffrn_source_type 'Rigaku MicroMax-007HF'
_exptl_absorpt_coefficient_mu 0.098
_exptl_absorpt_correction_T_max 0.993
_exptl_absorpt_correction_T_min 0.764
_exptl_absorpt_correction_type multi-scan
_exptl_absorpt_process_details
; 
 Scale3 abspack 1.0.7 (CrysAlisPro; Oxford-Rigaku, 2015)
;
_exptl_crystal_colour colorless
_exptl_crystal_density_diffrn 1.411
_exptl_crystal_description block
_exptl_crystal_F_000 388
_exptl_crystal_size_max 0.20
_exptl_crystal_size_mid 0.20
_exptl_crystal_size_min 0.20
_refine_diff_density_max 0.480
_refine_diff_density_min -0.222
_refine_diff_density_rms 0.045
_refine_ls_abs_structure_details
;
 Flack x determined using 10366 quotients [(I+)-(I-)]/[(I+)+(I-)]
 (Parsons, Flack and Wagner, Acta Cryst. B69 (2013) 249-259).
;
_refine_ls_abs_structure_Flack 0.00(8)
_refine_ls_extinction_method none
_refine_ls_goodness_of_fit_ref 1.024
_refine_ls_hydrogen_treatment constr
_refine_ls_matrix_type full
_refine_ls_number_parameters 492
_refine_ls_number_reflns 26545
_refine_ls_number_restraints 634
_refine_ls_restrained_S_all 1.014
_refine_ls_R_factor_all 0.0331
_refine_ls_R_factor_gt 0.0286
_refine_ls_shift/su_max 0.001
_refine_ls_shift/su_mean 0.000
_refine_ls_structure_factor_coef Fsqd
_refine_ls_weighting_details 'w=1/[\s^2^(Fo^2^)+(0.0581P)^2^] where P=(Fo^2^+2Fc^2^)/3'
_refine_ls_weighting_scheme calc
_refine_ls_wR_factor_gt 0.0825
_refine_ls_wR_factor_ref 0.0849
_reflns_Friedel_coverage 0.891
_reflns_Friedel_fraction_full 1.000
_reflns_Friedel_fraction_max 0.934
_reflns_number_gt 23593
_reflns_number_total 26545
_reflns_threshold_expression 'I > 2\s(I)'
_cod_data_source_file (-)-14b.cif
_cod_data_source_block KMS-L588b
_cod_depositor_comments
;
The following automatic conversions were performed:

data item '_exptl_absorpt_correction_type' value 'Multi-scan' was
changed to 'multi-scan' in accordance with the
/home/saulius/struct/COD-crude-data/automatic-downloads/DataCite-retrospective/ACS/depositions/lib/dictionaries/cif_core.dic
dictionary named 'cif_core.dic' version 2.4.2 last updated on
2011-04-26.

data item '_symmetry_cell_setting' value 'Monoclinic' was changed to
'monoclinic' in accordance with the
/home/saulius/struct/COD-crude-data/automatic-downloads/DataCite-retrospective/ACS/depositions/lib/dictionaries/cif_core.dic
dictionary named 'cif_core.dic' version 2.4.2 last updated on
2011-04-26.

Automatic conversion script
Id: cif_fix_values 6909 2019-04-08 15:41:33Z antanas 
;
_cod_original_cell_volume 862.335(19)
_cod_original_sg_symbol_H-M P2(1)
_cod_database_code 4130243
_shelx_space_group_comment
;
The symmetry employed for this shelxl refinement is uniquely defined
by the following loop, which should always be used as a source of
symmetry information in preference to the above space-group names.
They are only intended as comments.
;
_shelx_estimated_absorpt_t_min 0.962
_shelx_estimated_absorpt_t_max 0.993
_shelxl_version_number 2014/6

loop_
_space_group_symop_operation_xyz
'x, y, z'
'-x, y+1/2, -z'

loop_
_atom_site_label
_atom_site_type_symbol
_atom_site_fract_x
_atom_site_fract_y
_atom_site_fract_z
_atom_site_U_iso_or_equiv
_atom_site_adp_type
_atom_site_occupancy
_atom_site_site_symmetry_order
_atom_site_calc_flag
_atom_site_refinement_flags_posn
_atom_site_refinement_flags_adp
_atom_site_refinement_flags_occupancy
_atom_site_disorder_assembly
_atom_site_disorder_group
N1 N 0.46920(9) 0.26405(7) 0.72179(4) 0.01458(6) Uani 0.7003(14) 1 d D U P A 1
N2 N 0.8325(2) 0.74323(16) 0.86249(10) 0.01355(10) Uani 0.7003(14) 1 d D U P A 1
O1 O 0.87327(17) 0.18971(17) 0.45294(8) 0.02098(11) Uani 0.7003(14) 1 d D U P A 1
O2 O 1.0982(2) 0.8512(2) 0.95808(9) 0.02082(13) Uani 0.7003(14) 1 d D U P A 1
C1 C 0.55218(14) 0.23338(11) 0.64772(5) 0.01456(9) Uani 0.7003(14) 1 d D U P A 1
C2 C 0.51520(13) 0.10195(10) 0.58914(5) 0.01730(9) Uani 0.7003(14) 1 d D U P A 1
H2 H 0.4171 0.0204 0.5932 0.021 Uiso 0.7003(14) 1 calc R U P A 1
C3 C 0.62674(15) 0.09411(13) 0.52450(6) 0.01835(10) Uani 0.7003(14) 1 d D U P A 1
H3 H 0.6042 0.0056 0.4839 0.022 Uiso 0.7003(14) 1 calc R U P A 1
C4 C 0.7712(2) 0.2140(2) 0.51824(10) 0.01642(12) Uani 0.7003(14) 1 d D U P A 1
C5 C 0.8054(4) 0.3471(3) 0.57667(16) 0.01530(16) Uani 0.7003(14) 1 d D U P A 1
H5 H 0.9038 0.4285 0.5730 0.018 Uiso 0.7003(14) 1 calc R U P A 1
C6 C 0.6912(4) 0.3565(3) 0.64014(13) 0.01418(14) Uani 0.7003(14) 1 d D U P A 1
C7 C 0.7011(3) 0.4822(3) 0.70978(14) 0.01303(14) Uani 0.7003(14) 1 d D U P A 1
C8 C 0.8945(4) 0.5550(3) 0.74686(19) 0.01441(15) Uani 0.7003(14) 1 d D U P A 1
H8 H 0.9989 0.5227 0.7188 0.017 Uiso 0.7003(14) 1 calc R U P A 1
C9 C 0.9480(4) 0.6587(4) 0.8131(2) 0.0150(2) Uani 0.7003(14) 1 d D U P A 1
H9 H 1.0856 0.6773 0.8288 0.018 Uiso 0.7003(14) 1 calc R U P A 1
C10 C 0.91970(18) 0.83927(16) 0.93129(10) 0.01547(11) Uani 0.7003(14) 1 d D U P A 1
C11 C 0.75743(17) 0.92575(15) 0.96790(8) 0.01890(12) Uani 0.7003(14) 1 d D U P A 1
H11A H 0.7878 1.0460 0.9788 0.023 Uiso 0.7003(14) 1 calc R U P A 1
H11B H 0.7381 0.8718 1.0218 0.023 Uiso 0.7003(14) 1 calc R U P A 1
C12 C 0.57569(17) 0.90375(13) 0.89800(8) 0.01770(11) Uani 0.7003(14) 1 d D U P A 1
H12A H 0.5606 1.0000 0.8581 0.021 Uiso 0.7003(14) 1 calc R U P A 1
H12B H 0.4551 0.8936 0.9231 0.021 Uiso 0.7003(14) 1 calc R U P A 1
C13 C 0.61490(17) 0.74043(12) 0.85186(7) 0.01325(9) Uani 0.7003(14) 1 d D U P A 1
C14 C 0.54722(14) 0.58644(10) 0.89702(5) 0.01505(9) Uani 0.7003(14) 1 d D U P A 1
H14A H 0.6047 0.5921 0.9586 0.018 Uiso 0.7003(14) 1 calc R U P A 1
H14B H 0.4022 0.5897 0.8915 0.018 Uiso 0.7003(14) 1 calc R U P A 1
C15 C 0.60639(13) 0.42083(10) 0.86100(5) 0.01418(8) Uani 0.7003(14) 1 d D U P A 1
H15A H 0.7502 0.4047 0.8784 0.017 Uiso 0.7003(14) 1 calc R U P A 1
H15B H 0.5395 0.3273 0.8851 0.017 Uiso 0.7003(14) 1 calc R U P A 1
C16 C 0.55262(15) 0.41686(10) 0.76456(5) 0.01291(8) Uani 0.7003(14) 1 d D U P A 1
C17 C 0.5078(2) 0.57554(13) 0.71295(7) 0.01318(9) Uani 0.7003(14) 1 d D U P A 1
H17 H 0.4040 0.5650 0.6606 0.016 Uiso 0.7003(14) 1 calc R U P A 1
C18 C 0.5166(3) 0.74302(15) 0.75771(9) 0.01471(11) Uani 0.7003(14) 1 d D U P A 1
H18A H 0.3807 0.7859 0.7536 0.018 Uiso 0.7003(14) 1 calc R U P A 1
H18B H 0.5887 0.8229 0.7271 0.018 Uiso 0.7003(14) 1 calc R U P A 1
C19 C 0.29725(6) 0.19008(6) 0.73381(3) 0.01515(6) Uani 0.7003(14) 1 d D U P A 1
C20 C 0.05540(8) 0.17718(8) 0.81849(4) 0.02193(8) Uani 0.7003(14) 1 d D U P A 1
H20A H -0.0462 0.1692 0.7670 0.033 Uiso 0.7003(14) 1 calc R U P A 1
H20B H 0.0040 0.2404 0.8625 0.033 Uiso 0.7003(14) 1 calc R U P A 1
H20C H 0.0928 0.0642 0.8397 0.033 Uiso 0.7003(14) 1 calc R U P A 1
C21 C 1.0354(3) 0.2995(3) 0.45209(16) 0.0269(3) Uani 0.7003(14) 1 d D U P A 1
H21A H 0.9867 0.4136 0.4386 0.040 Uiso 0.7003(14) 1 calc R U P A 1
H21B H 1.1101 0.2619 0.4088 0.040 Uiso 0.7003(14) 1 calc R U P A 1
H21C H 1.1210 0.2988 0.5084 0.040 Uiso 0.7003(14) 1 calc R U P A 1
O3 O 0.21977(7) 0.07179(6) 0.69254(4) 0.02156(7) Uani 0.7003(14) 1 d D U P A 1
O4 O 0.22571(6) 0.26205(6) 0.79825(3) 0.01824(6) Uani 0.7003(14) 1 d D U P A 1
N1' N 0.4698(2) 0.28780(18) 0.73730(9) 0.01504(15) Uani 0.2997(14) 1 d D U P A 2
N2' N 0.8491(5) 0.7629(4) 0.8678(2) 0.0138(3) Uani 0.2997(14) 1 d D U P A 2
O1' O 0.8426(4) 0.1926(4) 0.45950(16) 0.0194(2) Uani 0.2997(14) 1 d D U P A 2
O2' O 1.1200(6) 0.8629(6) 0.9545(3) 0.0276(6) Uani 0.2997(14) 1 d D U P A 2
C1' C 0.5401(3) 0.2510(3) 0.66059(12) 0.0144(2) Uani 0.2997(14) 1 d D U P A 2
C2' C 0.4945(3) 0.1200(2) 0.60261(12) 0.0172(2) Uani 0.2997(14) 1 d D U P A 2
H2' H 0.3942 0.0415 0.6085 0.021 Uiso 0.2997(14) 1 calc R U P A 2
C3' C 0.5993(3) 0.1064(3) 0.53567(14) 0.0180(2) Uani 0.2997(14) 1 d D U P A 2
H3' H 0.5695 0.0176 0.4956 0.022 Uiso 0.2997(14) 1 calc R U P A 2
C4' C 0.7475(5) 0.2212(5) 0.5266(2) 0.0170(3) Uani 0.2997(14) 1 d D U P A 2
C5' C 0.7889(8) 0.3564(7) 0.5826(4) 0.0147(3) Uani 0.2997(14) 1 d D U P A 2
H5' H 0.8858 0.4371 0.5755 0.018 Uiso 0.2997(14) 1 calc R U P A 2
C6' C 0.6844(8) 0.3695(6) 0.6491(3) 0.0138(3) Uani 0.2997(14) 1 d D U P A 2
C7' C 0.7011(7) 0.4986(6) 0.7176(3) 0.0123(3) Uani 0.2997(14) 1 d D U P A 2
C8' C 0.8999(9) 0.5633(9) 0.7531(5) 0.0167(6) Uani 0.2997(14) 1 d D U P A 2
H8' H 1.0026 0.5180 0.7276 0.020 Uiso 0.2997(14) 1 calc R U P A 2
C9' C 0.9592(11) 0.6758(9) 0.8157(5) 0.0145(4) Uani 0.2997(14) 1 d D U P A 2
H9' H 1.0961 0.6998 0.8261 0.017 Uiso 0.2997(14) 1 calc R U P A 2
C10' C 0.9438(5) 0.8562(5) 0.9359(3) 0.0189(4) Uani 0.2997(14) 1 d D U P A 2
C11' C 0.7886(5) 0.9445(4) 0.9744(2) 0.0213(3) Uani 0.2997(14) 1 d D U P A 2
H11C H 0.8230 1.0640 0.9856 0.026 Uiso 0.2997(14) 1 calc R U P A 2
H11D H 0.7712 0.8904 1.0285 0.026 Uiso 0.2997(14) 1 calc R U P A 2
C12' C 0.6028(4) 0.9271(3) 0.9064(2) 0.0206(3) Uani 0.2997(14) 1 d D U P A 2
H12C H 0.5893 1.0228 0.8661 0.025 Uiso 0.2997(14) 1 calc R U P A 2
H12D H 0.4839 0.9212 0.9329 0.025 Uiso 0.2997(14) 1 calc R U P A 2
C13' C 0.6328(4) 0.7628(3) 0.86060(17) 0.0143(2) Uani 0.2997(14) 1 d D U P A 2
C14' C 0.5658(3) 0.6122(3) 0.90786(14) 0.0158(2) Uani 0.2997(14) 1 d D U P A 2
H14C H 0.6248 0.6200 0.9692 0.019 Uiso 0.2997(14) 1 calc R U P A 2
H14D H 0.4209 0.6159 0.9029 0.019 Uiso 0.2997(14) 1 calc R U P A 2
C15' C 0.6243(3) 0.4461(2) 0.87258(12) 0.0149(2) Uani 0.2997(14) 1 d D U P A 2
H15C H 0.7687 0.4316 0.8879 0.018 Uiso 0.2997(14) 1 calc R U P A 2
H15D H 0.5612 0.3528 0.8986 0.018 Uiso 0.2997(14) 1 calc R U P A 2
C16' C 0.5623(4) 0.4400(3) 0.77628(13) 0.0135(2) Uani 0.2997(14) 1 d D U P A 2
C17' C 0.5124(5) 0.5963(3) 0.72417(16) 0.0139(2) Uani 0.2997(14) 1 d D U P A 2
H17' H 0.4027 0.5846 0.6741 0.017 Uiso 0.2997(14) 1 calc R U P A 2
C18' C 0.5287(6) 0.7646(4) 0.7668(2) 0.0153(3) Uani 0.2997(14) 1 d D U P A 2
H18C H 0.3947 0.8110 0.7638 0.018 Uiso 0.2997(14) 1 calc R U P A 2
H18D H 0.6013 0.8410 0.7345 0.018 Uiso 0.2997(14) 1 calc R U P A 2
C19' C 0.29803(14) 0.23579(12) 0.76202(7) 0.01535(14) Uani 0.2997(14) 1 d D U P A 2
C20' C 0.0385(2) 0.04546(19) 0.74248(10) 0.0236(2) Uani 0.2997(14) 1 d D U P A 2
H20D H 0.0742 0.0026 0.8009 0.035 Uiso 0.2997(14) 1 calc R U P A 2
H20E H -0.0195 -0.0451 0.7045 0.035 Uiso 0.2997(14) 1 calc R U P A 2
H20F H -0.0572 0.1366 0.7411 0.035 Uiso 0.2997(14) 1 calc R U P A 2
C21' C 1.0074(7) 0.2983(6) 0.4493(3) 0.0204(4) Uani 0.2997(14) 1 d D U P A 2
H21D H 0.9694 0.4163 0.4515 0.031 Uiso 0.2997(14) 1 calc R U P A 2
H21E H 1.0455 0.2748 0.3941 0.031 Uiso 0.2997(14) 1 calc R U P A 2
H21F H 1.1189 0.2751 0.4954 0.031 Uiso 0.2997(14) 1 calc R U P A 2
O3' O 0.23559(16) 0.29736(16) 0.82104(9) 0.02067(16) Uani 0.2997(14) 1 d D U P A 2
O4' O 0.21215(15) 0.10773(16) 0.71444(8) 0.02004(15) Uani 0.2997(14) 1 d D U P A 2

loop_
_atom_site_aniso_label
_atom_site_aniso_U_11
_atom_site_aniso_U_22
_atom_site_aniso_U_33
_atom_site_aniso_U_23
_atom_site_aniso_U_13
_atom_site_aniso_U_12
N1 0.01522(11) 0.01477(16) 0.01408(17) -0.00023(11) 0.00358(12) -0.00196(10)
N2 0.0142(2) 0.0142(3) 0.0128(2) -0.00113(17) 0.00354(16) -0.00085(16)
O1 0.0262(3) 0.02234(17) 0.0163(2) -0.00484(14) 0.00886(17) -0.0016(2)
O2 0.0196(3) 0.0235(3) 0.0189(2) -0.0037(2) 0.00227(18) -0.0024(2)
C1 0.01591(17) 0.0151(2) 0.0126(2) -0.00023(14) 0.00239(14) -0.00036(13)
C2 0.0190(2) 0.01698(19) 0.0155(2) -0.00253(14) 0.00210(14) -0.00191(14)
C3 0.0211(3) 0.0188(2) 0.0150(2) -0.00365(15) 0.00271(15) -0.00094(17)
C4 0.0200(3) 0.01667(18) 0.0126(3) -0.00176(17) 0.00301(16) 0.00088(19)
C5 0.0176(4) 0.0155(3) 0.0133(3) -0.00052(18) 0.00406(18) 0.0013(2)
C6 0.0161(2) 0.0141(3) 0.0123(4) -0.00010(19) 0.0026(2) 0.00040(18)
C7 0.01345(16) 0.0138(3) 0.0122(3) 0.00041(19) 0.00346(19) 0.00094(19)
C8 0.0136(3) 0.0180(3) 0.0120(3) -0.0001(2) 0.00341(19) 0.00121(18)
C9 0.0125(3) 0.0179(5) 0.0150(3) -0.0008(3) 0.0036(2) -0.0002(3)
C10 0.0172(3) 0.0153(3) 0.0142(2) -0.00131(17) 0.00332(19) -0.00159(19)
C11 0.0221(3) 0.0190(3) 0.0167(2) -0.00354(18) 0.0065(2) -0.0008(2)
C12 0.0194(3) 0.0167(3) 0.0182(2) -0.00116(18) 0.00644(18) 0.00246(18)
C13 0.0138(2) 0.0140(3) 0.0127(2) 0.00036(15) 0.00440(15) 0.00099(15)
C14 0.0168(2) 0.0162(2) 0.0132(2) 0.00135(14) 0.00567(15) -0.00095(15)
C15 0.01596(19) 0.0147(2) 0.01192(19) 0.00203(13) 0.00266(14) -0.00003(14)
C16 0.01378(16) 0.0131(2) 0.0119(2) 0.00157(13) 0.00266(14) -0.00002(15)
C17 0.01397(15) 0.0141(2) 0.0114(2) 0.00140(14) 0.00207(17) 0.00201(16)
C18 0.0159(2) 0.0144(3) 0.0139(2) 0.00221(18) 0.00266(18) 0.0029(2)
C19 0.01409(11) 0.01428(12) 0.01705(14) 0.00168(11) 0.00275(9) -0.00018(8)
C20 0.01814(15) 0.02271(17) 0.0267(2) 0.00384(15) 0.00886(13) -0.00080(12)
C21 0.0288(7) 0.0284(4) 0.0257(6) -0.0087(3) 0.0110(5) -0.0049(4)
O3 0.01935(13) 0.02024(15) 0.02562(18) -0.00452(13) 0.00547(12) -0.00552(10)
O4 0.01602(11) 0.01829(13) 0.02166(15) -0.00081(11) 0.00681(10) -0.00140(9)
N1' 0.0165(3) 0.0153(4) 0.0138(4) 0.0005(3) 0.0041(3) -0.0022(3)
N2' 0.0139(5) 0.0149(7) 0.0134(5) -0.0020(4) 0.0042(4) -0.0022(4)
O1' 0.0241(7) 0.0210(4) 0.0139(4) -0.0054(3) 0.0059(4) -0.0035(5)
O2' 0.0255(10) 0.0298(8) 0.0282(7) 0.0010(5) 0.0068(6) -0.0068(6)
C1' 0.0161(4) 0.0144(5) 0.0125(5) 0.0005(3) 0.0020(3) -0.0013(3)
C2' 0.0193(5) 0.0163(5) 0.0153(5) -0.0014(3) 0.0017(3) -0.0030(3)
C3' 0.0215(6) 0.0167(4) 0.0152(5) -0.0036(3) 0.0014(4) -0.0030(4)
C4' 0.0208(8) 0.0176(5) 0.0123(6) -0.0011(4) 0.0023(4) -0.0006(5)
C5' 0.0157(8) 0.0136(6) 0.0144(9) -0.0012(4) 0.0018(5) -0.0003(6)
C6' 0.0153(5) 0.0140(8) 0.0116(8) 0.0014(5) 0.0014(5) -0.0010(5)
C7' 0.0137(4) 0.0132(8) 0.0106(7) 0.0008(4) 0.0035(4) 0.0008(4)
C8' 0.0116(6) 0.0250(12) 0.0139(10) -0.0013(6) 0.0039(5) 0.0006(5)
C9' 0.0129(7) 0.0183(12) 0.0125(5) -0.0012(6) 0.0031(4) -0.0013(6)
C10' 0.0243(9) 0.0178(7) 0.0147(5) -0.0016(4) 0.0041(6) -0.0063(5)
C11' 0.0246(9) 0.0217(7) 0.0191(7) -0.0037(5) 0.0080(6) -0.0045(5)
C12' 0.0224(8) 0.0184(7) 0.0233(8) -0.0033(5) 0.0103(6) 0.0010(5)
C13' 0.0152(5) 0.0147(6) 0.0136(6) 0.0007(4) 0.0045(4) -0.0006(4)
C14' 0.0170(5) 0.0164(5) 0.0153(5) 0.0005(3) 0.0068(4) -0.0017(3)
C15' 0.0172(5) 0.0156(5) 0.0118(5) 0.0024(3) 0.0025(3) -0.0010(3)
C16' 0.0137(4) 0.0122(5) 0.0146(6) 0.0013(3) 0.0027(4) -0.0009(3)
C17' 0.0140(3) 0.0150(6) 0.0127(6) 0.0013(4) 0.0020(4) 0.0018(4)
C18' 0.0152(5) 0.0137(6) 0.0171(8) 0.0014(4) 0.0033(5) 0.0019(5)
C19' 0.0158(3) 0.0144(3) 0.0161(3) 0.0019(2) 0.0033(2) -0.0001(2)
C20' 0.0207(4) 0.0254(4) 0.0248(5) 0.0038(4) 0.0043(3) -0.0070(3)
C21' 0.0224(10) 0.0182(6) 0.0191(6) -0.0028(4) -0.0002(6) 0.0007(6)
O3' 0.0182(3) 0.0208(3) 0.0247(4) -0.0027(3) 0.0087(3) -0.0012(2)
O4' 0.0203(3) 0.0214(4) 0.0190(3) -0.0002(3) 0.0050(2) -0.0061(3)

loop_
_atom_type_symbol
_atom_type_description
_atom_type_scat_dispersion_real
_atom_type_scat_dispersion_imag
_atom_type_scat_source
C C 0.0033 0.0016 'International Tables Vol C Tables 4.2.6.8 and 6.1.1.4'
H H 0.0000 0.0000 'International Tables Vol C Tables 4.2.6.8 and 6.1.1.4'
O O 0.0106 0.0060 'International Tables Vol C Tables 4.2.6.8 and 6.1.1.4'
N N 0.0061 0.0033 'International Tables Vol C Tables 4.2.6.8 and 6.1.1.4'

loop_
_geom_angle_atom_site_label_1
_geom_angle_atom_site_label_2
_geom_angle_atom_site_label_3
_geom_angle
C19 N1 C1 122.08(6)
C19 N1 C16 124.91(6)
C1 N1 C16 110.20(7)
C10 N2 C9 120.26(16)
C10 N2 C13 112.74(12)
C9 N2 C13 126.98(14)
C4 O1 C21 115.68(16)
C6 C1 C2 121.13(8)
C6 C1 N1 109.75(8)
C2 C1 N1 129.10(8)
C3 C2 C1 117.92(8)
C3 C2 H2 121.0
C1 C2 H2 121.0
C2 C3 C4 121.23(8)
C2 C3 H3 119.4
C4 C3 H3 119.4
O1 C4 C3 115.37(12)
O1 C4 C5 124.16(15)
C3 C4 C5 120.46(12)
C6 C5 C4 118.2(2)
C6 C5 H5 120.9
C4 C5 H5 120.9
C5 C6 C1 120.96(15)
C5 C6 C7 128.5(2)
C1 C6 C7 110.48(14)
C8 C7 C6 118.63(19)
C8 C7 C17 121.63(16)
C6 C7 C17 115.30(17)
C8 C7 C16 123.30(18)
C6 C7 C16 104.27(14)
C17 C7 C16 58.52(9)
C9 C8 C7 131.2(3)
C9 C8 H8 114.4
C7 C8 H8 114.4
C8 C9 N2 129.8(3)
C8 C9 H9 115.1
N2 C9 H9 115.1
O2 C10 N2 125.59(14)
O2 C10 C11 126.39(12)
N2 C10 C11 108.02(11)
C10 C11 C12 103.55(10)
C10 C11 H11A 111.1
C12 C11 H11A 111.1
C10 C11 H11B 111.1
C12 C11 H11B 111.1
H11A C11 H11B 109.0
C11 C12 C13 104.56(9)
C11 C12 H12A 110.8
C13 C12 H12A 110.8
C11 C12 H12B 110.8
C13 C12 H12B 110.8
H12A C12 H12B 108.9
N2 C13 C18 111.92(12)
N2 C13 C14 110.27(11)
C18 C13 C14 110.49(8)
N2 C13 C12 101.22(8)
C18 C13 C12 111.71(10)
C14 C13 C12 110.92(9)
C15 C14 C13 113.02(8)
C15 C14 H14A 109.0
C13 C14 H14A 109.0
C15 C14 H14B 109.0
C13 C14 H14B 109.0
H14A C14 H14B 107.8
C16 C15 C14 111.49(7)
C16 C15 H15A 109.3
C14 C15 H15A 109.3
C16 C15 H15B 109.3
C14 C15 H15B 109.3
H15A C15 H15B 108.0
N1 C16 C17 114.84(7)
N1 C16 C15 119.58(7)
C17 C16 C15 121.55(6)
N1 C16 C7 105.26(8)
C17 C16 C7 60.27(10)
C15 C16 C7 119.81(10)
C18 C17 C16 119.84(9)
C18 C17 C7 118.86(12)
C16 C17 C7 61.21(11)
C18 C17 H17 115.4
C16 C17 H17 115.4
C7 C17 H17 115.4
C17 C18 C13 115.05(11)
C17 C18 H18A 108.5
C13 C18 H18A 108.5
C17 C18 H18B 108.5
C13 C18 H18B 108.5
H18A C18 H18B 107.5
O3 C19 O4 123.79(4)
O3 C19 N1 124.48(5)
O4 C19 N1 111.72(4)
O4 C20 H20A 109.5
O4 C20 H20B 109.5
H20A C20 H20B 109.5
O4 C20 H20C 109.5
H20A C20 H20C 109.5
H20B C20 H20C 109.5
O1 C21 H21A 109.5
O1 C21 H21B 109.5
H21A C21 H21B 109.5
O1 C21 H21C 109.5
H21A C21 H21C 109.5
H21B C21 H21C 109.5
C19 O4 C20 113.38(5)
C19' N1' C1' 128.82(14)
C19' N1' C16' 117.55(14)
C1' N1' C16' 110.22(16)
C10' N2' C9' 120.0(4)
C10' N2' C13' 113.0(3)
C9' N2' C13' 126.9(3)
C4' O1' C21' 119.2(3)
C2' C1' C6' 119.85(19)
C2' C1' N1' 130.69(18)
C6' C1' N1' 109.40(19)
C1' C2' C3' 118.55(18)
C1' C2' H2' 120.7
C3' C2' H2' 120.7
C2' C3' C4' 121.16(19)
C2' C3' H3' 119.4
C4' C3' H3' 119.4
O1' C4' C5' 123.7(3)
O1' C4' C3' 115.7(3)
C5' C4' C3' 120.5(3)
C6' C5' C4' 118.1(4)
C6' C5' H5' 121.0
C4' C5' H5' 121.0
C5' C6' C1' 121.7(3)
C5' C6' C7' 128.9(4)
C1' C6' C7' 109.4(3)
C8' C7' C6' 117.7(4)
C8' C7' C16' 120.9(4)
C6' C7' C16' 105.2(3)
C8' C7' C17' 122.5(4)
C6' C7' C17' 116.4(4)
C16' C7' C17' 58.7(2)
C9' C8' C7' 130.6(6)
C9' C8' H8' 114.7
C7' C8' H8' 114.7
C8' C9' N2' 129.8(6)
C8' C9' H9' 115.1
N2' C9' H9' 115.1
O2' C10' N2' 122.3(4)
O2' C10' C11' 130.1(3)
N2' C10' C11' 107.6(3)
C10' C11' C12' 103.7(2)
C10' C11' H11C 111.0
C12' C11' H11C 111.0
C10' C11' H11D 111.0
C12' C11' H11D 111.0
H11C C11' H11D 109.0
C11' C12' C13' 104.3(3)
C11' C12' H12C 110.9
C13' C12' H12C 110.9
C11' C12' H12D 110.9
C13' C12' H12D 110.9
H12C C12' H12D 108.9
N2' C13' C12' 100.61(18)
N2' C13' C14' 110.7(3)
C12' C13' C14' 111.0(2)
N2' C13' C18' 111.4(3)
C12' C13' C18' 112.0(3)
C14' C13' C18' 110.79(19)
C15' C14' C13' 112.14(19)
C15' C14' H14C 109.2
C13' C14' H14C 109.2
C15' C14' H14D 109.2
C13' C14' H14D 109.2
H14C C14' H14D 107.9
C16' C15' C14' 110.83(18)
C16' C15' H15C 109.5
C14' C15' H15C 109.5
C16' C15' H15D 109.5
C14' C15' H15D 109.5
H15C C15' H15D 108.1
N1' C16' C17' 114.62(17)
N1' C16' C15' 118.65(18)
C17' C16' C15' 121.77(15)
N1' C16' C7' 105.66(19)
C17' C16' C7' 61.0(2)
C15' C16' C7' 121.0(2)
C18' C17' C16' 120.1(2)
C18' C17' C7' 119.2(3)
C16' C17' C7' 60.3(2)
C18' C17' H17' 115.4
C16' C17' H17' 115.4
C7' C17' H17' 115.4
C17' C18' C13' 114.5(3)
C17' C18' H18C 108.6
C13' C18' H18C 108.6
C17' C18' H18D 108.6
C13' C18' H18D 108.6
H18C C18' H18D 107.6
O3' C19' O4' 124.37(10)
O3' C19' N1' 123.13(12)
O4' C19' N1' 112.49(11)
O4' C20' H20D 109.5
O4' C20' H20E 109.5
H20D C20' H20E 109.5
O4' C20' H20F 109.5
H20D C20' H20F 109.5
H20E C20' H20F 109.5
O1' C21' H21D 109.5
O1' C21' H21E 109.5
H21D C21' H21E 109.5
O1' C21' H21F 109.5
H21D C21' H21F 109.5
H21E C21' H21F 109.5
C19' O4' C20' 113.24(12)

loop_
_geom_bond_atom_site_label_1
_geom_bond_atom_site_label_2
_geom_bond_distance
N1 C19 1.3702(7)
N1 C1 1.4222(9)
N1 C16 1.4624(9)
N2 C10 1.3821(16)
N2 C9 1.391(3)
N2 C13 1.4821(18)
O1 C4 1.3713(12)
O1 C21 1.424(3)
O2 C10 1.2336(18)
C1 C6 1.394(2)
C1 C2 1.3954(11)
C2 C3 1.3938(11)
C2 H2 0.9500
C3 C4 1.3983(18)
C3 H3 0.9500
C4 C5 1.402(2)
C5 C6 1.391(2)
C5 H5 0.9500
C6 C7 1.487(2)
C7 C8 1.478(3)
C7 C17 1.537(2)
C7 C16 1.552(2)
C8 C9 1.338(3)
C8 H8 0.9500
C9 H9 0.9500
C10 C11 1.5191(17)
C11 C12 1.5298(15)
C11 H11A 0.9900
C11 H11B 0.9900
C12 C13 1.5429(14)
C12 H12A 0.9900
C12 H12B 0.9900
C13 C18 1.5299(17)
C13 C14 1.5377(14)
C14 C15 1.5246(12)
C14 H14A 0.9900
C14 H14B 0.9900
C15 C16 1.5131(11)
C15 H15A 0.9900
C15 H15B 0.9900
C16 C17 1.5099(16)
C17 C18 1.5096(13)
C17 H17 1.0000
C18 H18A 0.9900
C18 H18B 0.9900
C19 O3 1.2168(7)
C19 O4 1.3449(7)
C20 O4 1.4431(6)
C20 H20A 0.9800
C20 H20B 0.9800
C20 H20C 0.9800
C21 H21A 0.9800
C21 H21B 0.9800
C21 H21C 0.9800
N1' C19' 1.3795(17)
N1' C1' 1.424(2)
N1' C16' 1.457(2)
N2' C10' 1.378(4)
N2' C9' 1.406(6)
N2' C13' 1.478(4)
O1' C4' 1.370(3)
O1' C21' 1.449(5)
O2' C10' 1.201(5)
C1' C2' 1.392(2)
C1' C6' 1.409(5)
C2' C3' 1.396(2)
C2' H2' 0.9500
C3' C4' 1.400(4)
C3' H3' 0.9500
C4' C5' 1.396(5)
C5' C6' 1.388(5)
C5' H5' 0.9500
C6' C7' 1.489(4)
C7' C8' 1.480(6)
C7' C16' 1.528(5)
C7' C17' 1.538(5)
C8' C9' 1.348(7)
C8' H8' 0.9500
C9' H9' 0.9500
C10' C11' 1.503(5)
C11' C12' 1.529(4)
C11' H11C 0.9900
C11' H11D 0.9900
C12' C13' 1.532(3)
C12' H12C 0.9900
C12' H12D 0.9900
C13' C14' 1.532(3)
C13' C18' 1.536(4)
C14' C15' 1.522(3)
C14' H14C 0.9900
C14' H14D 0.9900
C15' C16' 1.516(3)
C15' H15C 0.9900
C15' H15D 0.9900
C16' C17' 1.502(4)
C17' C18' 1.499(3)
C17' H17' 1.0000
C18' H18C 0.9900
C18' H18D 0.9900
C19' O3' 1.2067(16)
C19' O4' 1.3438(16)
C20' O4' 1.4416(16)
C20' H20D 0.9800
C20' H20E 0.9800
C20' H20F 0.9800
C21' H21D 0.9800
C21' H21E 0.9800
C21' H21F 0.9800

loop_
_geom_torsion_atom_site_label_1
_geom_torsion_atom_site_label_2
_geom_torsion_atom_site_label_3
_geom_torsion_atom_site_label_4
_geom_torsion
C19 N1 C1 C6 163.36(13)
C16 N1 C1 C6 1.50(15)
C19 N1 C1 C2 -18.50(14)
C16 N1 C1 C2 179.63(9)
C6 C1 C2 C3 2.30(19)
N1 C1 C2 C3 -175.65(9)
C1 C2 C3 C4 -0.09(16)
C21 O1 C4 C3 -172.97(16)
C21 O1 C4 C5 6.4(3)
C2 C3 C4 O1 178.58(12)
C2 C3 C4 C5 -0.8(2)
O1 C4 C5 C6 -179.8(2)
C3 C4 C5 C6 -0.4(4)
C4 C5 C6 C1 2.6(4)
C4 C5 C6 C7 178.8(3)
C2 C1 C6 C5 -3.6(3)
N1 C1 C6 C5 174.7(2)
C2 C1 C6 C7 179.52(15)
N1 C1 C6 C7 -2.2(2)
C5 C6 C7 C8 -33.0(4)
C1 C6 C7 C8 143.6(2)
C5 C6 C7 C17 123.8(3)
C1 C6 C7 C17 -59.7(3)
C5 C6 C7 C16 -174.6(3)
C1 C6 C7 C16 1.9(3)
C6 C7 C8 C9 -174.2(3)
C17 C7 C8 C9 30.6(5)
C16 C7 C8 C9 -40.2(4)
C7 C8 C9 N2 -7.2(6)
C10 N2 C9 C8 177.0(3)
C13 N2 C9 C8 -1.2(5)
C9 N2 C10 O2 -4.7(3)
C13 N2 C10 O2 173.77(16)
C9 N2 C10 C11 175.7(2)
C13 N2 C10 C11 -5.88(18)
O2 C10 C11 C12 165.92(16)
N2 C10 C11 C12 -14.43(15)
C10 C11 C12 C13 28.12(12)
C10 N2 C13 C18 142.34(13)
C9 N2 C13 C18 -39.4(3)
C10 N2 C13 C14 -94.23(13)
C9 N2 C13 C14 84.1(3)
C10 N2 C13 C12 23.24(16)
C9 N2 C13 C12 -158.5(2)
C11 C12 C13 N2 -30.76(13)
C11 C12 C13 C18 -150.01(11)
C11 C12 C13 C14 86.23(10)
N2 C13 C14 C15 -61.29(10)
C18 C13 C14 C15 62.96(12)
C12 C13 C14 C15 -172.59(8)
C13 C14 C15 C16 -49.05(10)
C19 N1 C16 C17 -97.62(10)
C1 N1 C16 C17 63.62(11)
C19 N1 C16 C15 60.15(11)
C1 N1 C16 C15 -138.62(9)
C19 N1 C16 C7 -161.50(11)
C1 N1 C16 C7 -0.26(13)
C14 C15 C16 N1 -138.50(8)
C14 C15 C16 C17 17.73(13)
C14 C15 C16 C7 89.13(13)
C8 C7 C16 N1 -140.30(18)
C6 C7 C16 N1 -1.0(2)
C17 C7 C16 N1 110.22(8)
C8 C7 C16 C17 109.5(2)
C6 C7 C16 C17 -111.18(19)
C8 C7 C16 C15 -2.1(2)
C6 C7 C16 C15 137.28(15)
C17 C7 C16 C15 -111.54(10)
N1 C16 C17 C18 157.37(11)
C15 C16 C17 C18 0.09(18)
C7 C16 C17 C18 -108.64(14)
N1 C16 C17 C7 -93.99(10)
C15 C16 C17 C7 108.73(12)
C8 C7 C17 C18 -2.1(3)
C6 C7 C17 C18 -158.06(17)
C16 C7 C17 C18 110.21(12)
C8 C7 C17 C16 -112.3(2)
C6 C7 C17 C16 91.74(18)
C16 C17 C18 C13 12.87(19)
C7 C17 C18 C13 -58.6(2)
N2 C13 C18 C17 80.58(15)
C14 C13 C18 C17 -42.72(17)
C12 C13 C18 C17 -166.71(12)
C1 N1 C19 O3 14.01(10)
C16 N1 C19 O3 173.13(7)
C1 N1 C19 O4 -167.26(6)
C16 N1 C19 O4 -8.13(9)
O3 C19 O4 C20 4.55(7)
N1 C19 O4 C20 -174.19(5)
C19' N1' C1' C2' -21.8(3)
C16' N1' C1' C2' 179.9(2)
C19' N1' C1' C6' 161.1(3)
C16' N1' C1' C6' 2.9(3)
C6' C1' C2' C3' 2.2(4)
N1' C1' C2' C3' -174.5(2)
C1' C2' C3' C4' 0.1(4)
C21' O1' C4' C5' 5.6(6)
C21' O1' C4' C3' -175.5(3)
C2' C3' C4' O1' 178.6(3)
C2' C3' C4' C5' -2.5(6)
O1' C4' C5' C6' -178.8(5)
C3' C4' C5' C6' 2.4(8)
C4' C5' C6' C1' -0.1(9)
C4' C5' C6' C7' 179.2(6)
C2' C1' C6' C5' -2.3(7)
N1' C1' C6' C5' 175.1(5)
C2' C1' C6' C7' 178.3(3)
N1' C1' C6' C7' -4.3(5)
C5' C6' C7' C8' -37.3(9)
C1' C6' C7' C8' 142.1(5)
C5' C6' C7' C16' -175.4(6)
C1' C6' C7' C16' 4.0(6)
C5' C6' C7' C17' 122.5(6)
C1' C6' C7' C17' -58.2(6)
C6' C7' C8' C9' -178.4(8)
C16' C7' C8' C9' -47.1(11)
C17' C7' C8' C9' 23.2(11)
C7' C8' C9' N2' 1.8(15)
C10' N2' C9' C8' 171.3(8)
C13' N2' C9' C8' -6.1(12)
C9' N2' C10' O2' -2.1(8)
C13' N2' C10' O2' 175.7(4)
C9' N2' C10' C11' 175.5(5)
C13' N2' C10' C11' -6.7(5)
O2' C10' C11' C12' 162.8(5)
N2' C10' C11' C12' -14.6(4)
C10' C11' C12' C13' 29.2(3)
C10' N2' C13' C12' 24.7(4)
C9' N2' C13' C12' -157.7(6)
C10' N2' C13' C14' -92.7(3)
C9' N2' C13' C14' 84.9(6)
C10' N2' C13' C18' 143.5(3)
C9' N2' C13' C18' -38.9(6)
C11' C12' C13' N2' -32.0(3)
C11' C12' C13' C14' 85.2(3)
C11' C12' C13' C18' -150.4(3)
N2' C13' C14' C15' -59.8(2)
C12' C13' C14' C15' -170.6(2)
C18' C13' C14' C15' 64.3(3)
C13' C14' C15' C16' -50.5(2)
C19' N1' C16' C17' -96.5(2)
C1' N1' C16' C17' 64.5(3)
C19' N1' C16' C15' 59.1(3)
C1' N1' C16' C15' -139.9(2)
C19' N1' C16' C7' -161.3(3)
C1' N1' C16' C7' -0.3(3)
C14' C15' C16' N1' -135.64(19)
C14' C15' C16' C17' 18.1(3)
C14' C15' C16' C7' 91.0(3)
C8' C7' C16' N1' -138.6(4)
C6' C7' C16' N1' -2.2(4)
C17' C7' C16' N1' 109.8(2)
C8' C7' C16' C17' 111.6(5)
C6' C7' C16' C17' -112.0(4)
C8' C7' C16' C15' -0.1(6)
C6' C7' C16' C15' 136.3(3)
C17' C7' C16' C15' -111.7(2)
N1' C16' C17' C18' 156.5(3)
C15' C16' C17' C18' 1.8(4)
C7' C16' C17' C18' -108.6(3)
N1' C16' C17' C7' -94.9(2)
C15' C16' C17' C7' 110.4(3)
C8' C7' C17' C18' 1.0(7)
C6' C7' C17' C18' -157.7(4)
C16' C7' C17' C18' 110.0(3)
C8' C7' C17' C16' -109.0(5)
C6' C7' C17' C16' 92.3(4)
C16' C17' C18' C13' 10.5(5)
C7' C17' C18' C13' -60.1(5)
N2' C13' C18' C17' 81.7(4)
C12' C13' C18' C17' -166.5(3)
C14' C13' C18' C17' -42.1(4)
C1' N1' C19' O3' -166.40(17)
C16' N1' C19' O3' -9.5(2)
C1' N1' C19' O4' 15.0(2)
C16' N1' C19' O4' 171.89(15)
O3' C19' O4' C20' -1.93(17)
N1' C19' O4' C20' 176.67(12)
